data_4071451
loop_
_publ_author_name
'Bezuidenhout, Daniela I.'
'van der Watt, Elisia'
'Liles, David C.'
'Landman, Maril\'e'
'Lotz, Simon'

_publ_section_title
;
 Steric and Electronic Effects of Metal-Containing Substituents in Fischer
 Carbene Complexes of Chromium
;
_journal_issue 11
_journal_name_full Organometallics
_journal_page_first 2447
_journal_paper_doi 10.1021/om8001735
_journal_volume 27
_journal_year 2008
_chemical_formula_moiety 'C26 H18 Cr2 Fe O12'
_chemical_formula_sum 'C26 H18 Cr2 Fe O12'
_chemical_formula_weight 682.25
_chemical_name_systematic
; 
(\m~2~-(ferrocen-1,1'-diyl)-bis(ethoxy-methylidene)-C,C')-
bis(pentacarbonyl-chromium) 
;
_space_group_IT_number 15
_symmetry_cell_setting monoclinic
_symmetry_space_group_name_Hall '-C 2yc'
_symmetry_space_group_name_H-M 'C 1 2/c 1'
_atom_sites_solution_hydrogens geom
_atom_sites_solution_primary direct
_atom_sites_solution_secondary difmap
_audit_creation_method SHELXL-97
_cell_angle_alpha 90.00
_cell_angle_beta 90.047(2)
_cell_angle_gamma 90.00
_cell_formula_units_Z 4
_cell_length_a 12.3910(15)
_cell_length_b 14.6211(17)
_cell_length_c 14.9681(18)
_cell_measurement_reflns_used 4793
_cell_measurement_temperature 293(2)
_cell_measurement_theta_max 26.176
_cell_measurement_theta_min 2.547
_cell_volume 2711.8(6)
_computing_cell_refinement 'SAINT (Bruker, 2001)'
_computing_data_collection 'SMART (Bruker, 2001)'
_computing_data_reduction SAINT
_computing_molecular_graphics ' ORTEP-3 for Windows (Farrugia, 1997), POV-Ray (The POV-Ray Team, 2004)'
_computing_publication_material SHELXL-97
_computing_structure_refinement 'SHELXTL and SHELXL-97 (Sheldrick, 1997)'
_computing_structure_solution 'SHELXTL (Bruker, 2001)'
_diffrn_ambient_temperature 293(2)
_diffrn_detector 'SMART 1000 CCD'
_diffrn_detector_area_resol_mean 8.3
_diffrn_measured_fraction_theta_full 0.995
_diffrn_measured_fraction_theta_max 0.911
_diffrn_measurement_device_type 'Bruker (Seimens) P4'
_diffrn_measurement_method '\f and \w scans'
_diffrn_radiation_monochromator graphite
_diffrn_radiation_source 'fine-focus sealed tube'
_diffrn_radiation_type MoK\a
_diffrn_radiation_wavelength 0.71073
_diffrn_reflns_av_R_equivalents 0.0273
_diffrn_reflns_av_sigmaI/netI 0.0287
_diffrn_reflns_limit_h_max 12
_diffrn_reflns_limit_h_min -14
_diffrn_reflns_limit_k_max 14
_diffrn_reflns_limit_k_min -17
_diffrn_reflns_limit_l_max 18
_diffrn_reflns_limit_l_min -11
_diffrn_reflns_number 7163
_diffrn_reflns_theta_full 25.00
_diffrn_reflns_theta_max 26.43
_diffrn_reflns_theta_min 2.55
_exptl_absorpt_coefficient_mu 1.379
_exptl_absorpt_correction_T_max 0.921
_exptl_absorpt_correction_T_min 0.769
_exptl_absorpt_correction_type multi-scan
_exptl_absorpt_process_details 'SADABS (Bruker, 2001)'
_exptl_crystal_colour dark-red
_exptl_crystal_density_diffrn 1.671
_exptl_crystal_density_method 'not measured'
_exptl_crystal_description needle
_exptl_crystal_F_000 1376
_exptl_crystal_size_max 0.34
_exptl_crystal_size_mid 0.08
_exptl_crystal_size_min 0.06
_refine_diff_density_max 0.512
_refine_diff_density_min -0.317
_refine_diff_density_rms 0.087
_refine_ls_extinction_method none
_refine_ls_goodness_of_fit_ref 1.076
_refine_ls_hydrogen_treatment constr
_refine_ls_matrix_type full
_refine_ls_number_parameters 201
_refine_ls_number_reflns 2537
_refine_ls_number_restraints 0
_refine_ls_restrained_S_all 1.076
_refine_ls_R_factor_all 0.0408
_refine_ls_R_factor_gt 0.0374
_refine_ls_shift/su_max 0.000
_refine_ls_shift/su_mean 0.000
_refine_ls_structure_factor_coef Fsqd
_refine_ls_weighting_details 'calc w=1/[\s^2^(Fo^2^)+(0.0863P)^2^+0.0919P] where P=(Fo^2^+2Fc^2^)/3'
_refine_ls_weighting_scheme calc
_refine_ls_wR_factor_gt 0.1075
_refine_ls_wR_factor_ref 0.1122
_reflns_number_gt 2357
_reflns_number_total 2537
_reflns_threshold_expression >2\s(I)
_cod_data_source_file om8001735-file007.cif
_cod_data_source_block kgc2l_ac2c
_cod_original_sg_symbol_H-M 'C 2/c'
_cod_database_code 4071451

loop_
_symmetry_equiv_pos_as_xyz
'x, y, z'
'-x, y, -z+1/2'
'x+1/2, y+1/2, z'
'-x+1/2, y+1/2, -z+1/2'
'-x, -y, -z'
'x, -y, z-1/2'
'-x+1/2, -y+1/2, -z'
'x+1/2, -y+1/2, z-1/2'

loop_
_atom_site_label
_atom_site_type_symbol
_atom_site_fract_x
_atom_site_fract_y
_atom_site_fract_z
_atom_site_U_iso_or_equiv
_atom_site_adp_type
_atom_site_occupancy
_atom_site_symmetry_multiplicity
_atom_site_calc_flag
_atom_site_refinement_flags
_atom_site_disorder_assembly
_atom_site_disorder_group
Cr1 Cr 0.28689(3) 1.00297(3) 0.62589(5) 0.03201(17) Uani 1 1 d . A 1
Fe1 Fe 0.0000 0.85134(4) 0.7500 0.02852(19) Uani 0.76 2 d SP . 1
C1 C 0.4375(3) 1.0037(2) 0.6248(5) 0.0454(8) Uani 1 1 d . A 1
O1 O 0.5301(2) 1.0028(2) 0.6201(5) 0.0761(10) Uani 1 1 d . A 1
C2 C 0.3006(4) 0.9106(2) 0.7146(2) 0.0424(8) Uani 1 1 d . A 1
O2 O 0.3201(3) 0.85732(19) 0.7666(3) 0.0687(11) Uani 1 1 d . A 1
C3 C 0.2881(4) 1.0912(2) 0.7192(2) 0.0450(8) Uani 1 1 d . A 1
O3 O 0.2930(4) 1.1427(2) 0.7746(2) 0.0789(12) Uani 1 1 d . A 1
C4 C 0.2961(4) 1.0952(2) 0.5361(2) 0.0422(8) Uani 1 1 d . A 1
O4 O 0.3126(3) 1.14922(19) 0.4839(2) 0.0656(10) Uani 1 1 d . A 1
C5 C 0.2864(4) 0.9119(3) 0.5343(2) 0.0475(8) Uani 1 1 d . A 1
O5 O 0.2898(5) 0.8585(2) 0.4795(3) 0.0825(12) Uani 1 1 d . A 1
C6 C 0.1189(2) 0.99958(15) 0.6282(4) 0.0329(6) Uani 1 1 d . A 1
O6 O 0.04966(19) 1.06823(15) 0.6262(3) 0.0478(6) Uani 1 1 d . A 1
C7 C 0.0539(3) 0.9178(2) 0.6330(3) 0.0356(7) Uani 1 1 d . A 1
C8 C 0.0922(3) 0.8240(3) 0.6363(3) 0.0468(11) Uani 1 1 d . A 1
H8 H 0.1640 0.8054 0.6363 0.056 Uiso 1 1 calc R A 1
C9 C -0.0003(4) 0.7651(2) 0.6398(2) 0.0542(8) Uani 1 1 d . A 1
H9 H 0.0015 0.7015 0.6416 0.065 Uiso 1 1 calc R A 1
C10 C -0.0909(3) 0.8176(3) 0.6399(3) 0.0350(11) Uani 0.76 1 d P A 1
H10 H -0.1612 0.7955 0.6426 0.042 Uiso 1 1 calc R A 1
C11 C -0.0619(4) 0.9100(3) 0.6353(4) 0.0340(10) Uani 0.76 1 d P A 1
H11 H -0.1099 0.9588 0.6339 0.041 Uiso 1 1 calc R A 1
C18 C 0.0805(3) 1.1634(2) 0.6176(4) 0.0562(10) Uani 1 1 d . A 1
H18A H 0.1212 1.1726 0.5630 0.067 Uiso 1 1 calc R A 1
H18B H 0.1255 1.1814 0.6677 0.067 Uiso 1 1 calc R A 1
C19 C -0.0183(4) 1.2184(3) 0.6159(3) 0.0712(13) Uani 1 1 d . A 1
H19A H 0.0002 1.2821 0.6121 0.107 Uiso 1 1 calc R A 1
H19B H -0.0588 1.2077 0.6695 0.107 Uiso 1 1 calc R A 1
H19C H -0.0610 1.2016 0.5650 0.107 Uiso 1 1 calc R A 1
Fe1A Fe 0.0000 1.1463(4) 0.7500 0.0294(12) Uiso 0.08 2 d SP . 2
Fe1B Fe -0.0040(12) 1.1477(3) 0.5013(2) 0.0239(10) Uiso 0.08 1 d P B 2
C10A C -0.0937(18) 1.1798(16) 0.6316(19) 0.069(5) Uiso 0.24 1 d P B 2
C11A C -0.063(2) 1.0862(17) 0.623(3) 0.084(6) Uiso 0.24 1 d P B 2

loop_
_atom_site_aniso_label
_atom_site_aniso_U_11
_atom_site_aniso_U_22
_atom_site_aniso_U_33
_atom_site_aniso_U_23
_atom_site_aniso_U_13
_atom_site_aniso_U_12
Cr1 0.0312(3) 0.0322(3) 0.0326(3) 0.00107(15) -0.0001(6) -0.0008(2)
Fe1 0.0311(3) 0.0234(3) 0.0311(3) 0.000 -0.0001(6) 0.000
C1 0.0433(19) 0.0440(17) 0.049(2) 0.0016(14) 0.012(3) 0.0027(13)
O1 0.0364(15) 0.086(2) 0.106(3) 0.0027(16) -0.006(3) -0.0003(11)
C2 0.040(2) 0.0410(16) 0.0461(16) 0.0023(14) -0.0054(16) 0.0006(17)
O2 0.079(2) 0.0597(15) 0.067(3) 0.0238(16) -0.0119(18) 0.0012(14)
C3 0.048(2) 0.0430(17) 0.0440(17) -0.0009(14) -0.0065(17) -0.006(2)
O3 0.110(3) 0.0649(18) 0.061(2) -0.0226(15) -0.0207(19) 0.000(2)
C4 0.040(2) 0.0421(17) 0.0441(19) 0.0030(14) -0.0004(17) 0.0026(17)
O4 0.077(3) 0.0610(19) 0.0587(18) 0.0219(15) 0.0148(18) 0.0062(15)
C5 0.050(2) 0.0501(18) 0.0421(19) 0.0036(15) 0.0032(19) -0.009(2)
O5 0.117(3) 0.071(2) 0.059(2) -0.0273(16) 0.012(2) -0.019(2)
C6 0.0368(13) 0.0248(12) 0.0370(15) 0.0016(9) 0.001(2) 0.0018(10)
O6 0.0397(11) 0.0391(11) 0.0645(14) 0.0044(13) -0.0004(13) 0.0026(9)
C7 0.0338(15) 0.0356(15) 0.0375(19) -0.0039(15) -0.0025(15) -0.0044(12)
C8 0.044(2) 0.0332(16) 0.063(3) -0.0076(18) 0.003(2) -0.0057(14)
C9 0.0577(18) 0.0387(13) 0.0663(19) -0.0086(13) -0.003(3) -0.017(2)
C10 0.034(2) 0.037(2) 0.034(3) 0.0015(18) -0.0067(17) -0.0133(17)
C11 0.0276(19) 0.0333(19) 0.041(3) 0.0019(18) -0.0079(18) 0.0021(15)
C18 0.0461(18) 0.0320(16) 0.091(3) 0.007(2) 0.001(2) 0.0060(13)
C19 0.066(3) 0.0546(19) 0.093(3) 0.0132(19) 0.007(3) 0.024(2)

loop_
_atom_type_symbol
_atom_type_description
_atom_type_scat_dispersion_real
_atom_type_scat_dispersion_imag
_atom_type_scat_source
C C 0.0033 0.0016 'International Tables Vol C Tables 4.2.6.8 and 6.1.1.4'
H H 0.0000 0.0000 'International Tables Vol C Tables 4.2.6.8 and 6.1.1.4'
O O 0.0106 0.0060 'International Tables Vol C Tables 4.2.6.8 and 6.1.1.4'
Cr Cr 0.3209 0.6236 'International Tables Vol C Tables 4.2.6.8 and 6.1.1.4'
Fe Fe 0.3463 0.8444 'International Tables Vol C Tables 4.2.6.8 and 6.1.1.4'

loop_
_geom_angle_atom_site_label_1
_geom_angle_atom_site_label_2
_geom_angle_atom_site_label_3
_geom_angle
_geom_angle_site_symmetry_1
_geom_angle_site_symmetry_3
C1 Cr1 C3 89.7(2) . .
C1 Cr1 C2 85.5(2) . .
C3 Cr1 C2 88.17(18) . .
C1 Cr1 C4 86.0(2) . .
C3 Cr1 C4 92.17(14) . .
C2 Cr1 C4 171.42(13) . .
C1 Cr1 C5 90.0(2) . .
C3 Cr1 C5 178.52(16) . .
C2 Cr1 C5 90.35(15) . .
C4 Cr1 C5 89.27(17) . .
C1 Cr1 C6 178.87(16) . .
C3 Cr1 C6 90.7(2) . .
C2 Cr1 C6 93.48(19) . .
C4 Cr1 C6 95.09(19) . .
C5 Cr1 C6 89.6(2) . .
C10 Fe1 C10 152.2(3) . 2_556
C10 Fe1 C11 165.60(18) . 2_556
C10 Fe1 C11 39.72(17) . .
C11 Fe1 C11 130.9(2) 2_556 .
C10 Fe1 C9 38.4(2) . .
C11 Fe1 C9 65.88(17) . .
C10 Fe1 C9 119.45(19) . 2_556
C11 Fe1 C9 155.9(2) . 2_556
C9 Fe1 C9 105.23(18) . 2_556
C10 Fe1 C8 66.48(12) . .
C11 Fe1 C8 66.76(18) . .
C9 Fe1 C8 40.29(16) . .
C10 Fe1 C8 107.89(12) . 2_556
C11 Fe1 C8 123.61(18) . 2_556
C9 Fe1 C8 122.04(17) . 2_556
C8 Fe1 C8 157.9(2) . 2_556
C10 Fe1 C7 67.61(16) . .
C11 Fe1 C7 40.27(12) . .
C9 Fe1 C7 67.71(13) . .
C8 Fe1 C7 40.45(14) . .
C10 Fe1 C7 127.01(17) . 2_556
C11 Fe1 C7 112.39(11) . 2_556
C9 Fe1 C7 159.74(18) . 2_556
C8 Fe1 C7 159.57(15) . 2_556
C7 Fe1 C7 125.21(19) . 2_556
O1 C1 Cr1 176.8(9) . .
O2 C2 Cr1 172.8(4) . .
O3 C3 Cr1 177.3(5) . .
O4 C4 Cr1 173.0(4) . .
O5 C5 Cr1 177.6(5) . .
O6 C6 C7 105.6(3) . .
O6 C6 Cr1 129.10(19) . .
C7 C6 Cr1 125.3(2) . .
C6 O6 C18 124.1(3) . .
C6 C7 C11 128.5(3) . .
C6 C7 C8 127.0(3) . .
C11 C7 C8 104.5(3) . .
C6 C7 Fe1 126.8(4) . .
C11 C7 Fe1 68.2(3) . .
C8 C7 Fe1 68.9(3) . .
C9 C8 C7 107.9(3) . .
C9 C8 Fe1 69.4(2) . .
C7 C8 Fe1 70.6(2) . .
C9 C8 H8 126.1 . .
C7 C8 H8 126.1 . .
Fe1 C8 H8 125.5 . .
C10 C9 C8 108.8(2) . .
C10 C9 Fe1 70.0(2) . .
C8 C9 Fe1 70.3(2) . .
C10 C9 H9 125.6 . .
C8 C9 H9 125.6 . .
Fe1 C9 H9 125.7 . .
C9 C10 C11 109.4(3) . .
C9 C10 Fe1 71.6(2) . .
C11 C10 Fe1 70.6(3) . .
C9 C10 H10 125.3 . .
C11 C10 H10 125.3 . .
Fe1 C10 H10 124.1 . .
C10 C11 C7 109.5(3) . .
C10 C11 Fe1 69.7(3) . .
C7 C11 Fe1 71.6(3) . .
C10 C11 H11 125.2 . .
C7 C11 H11 125.2 . .
Fe1 C11 H11 125.1 . .
O6 C18 C19 107.9(3) . .
O6 C18 H18A 110.1 . .
C19 C18 H18A 110.1 . .
O6 C18 H18B 110.1 . .
C19 C18 H18B 110.1 . .
H18A C18 H18B 108.4 . .
C18 C19 H19A 109.5 . .
C18 C19 H19B 109.5 . .
H19A C19 H19B 109.5 . .
C18 C19 H19C 109.5 . .
H19A C19 H19C 109.5 . .
H19B C19 H19C 109.5 . .
C10A Fe1A C10A 154.0(13) . 2_556
C10A Fe1A C11A 37.7(9) . .
C10A Fe1A C11A 165.6(10) . 2_556
C11A Fe1A C11A 133.6(14) . 2_556
C11A Fe1B C10A 37.1(8) . .
C11A C10A Fe1A 73.3(18) . .
C11A C10A Fe1B 66.6(17) . .
C10A C11A Fe1B 76.3(18) . .
C10A C11A Fe1A 69.0(17) . .

loop_
_geom_bond_atom_site_label_1
_geom_bond_atom_site_label_2
_geom_bond_distance
Cr1 C1 1.866(4)
Cr1 C3 1.901(3)
Cr1 C2 1.902(3)
Cr1 C4 1.908(3)
Cr1 C5 1.910(4)
Cr1 C6 2.083(3)
Fe1 C10 2.056(4)
Fe1 C11 2.067(5)
Fe1 C9 2.076(3)
Fe1 C8 2.089(5)
Fe1 C7 2.112(4)
C1 O1 1.151(5)
C2 O2 1.128(5)
C3 O3 1.121(4)
C4 O4 1.130(4)
C5 O5 1.134(5)
C6 O6 1.320(3)
C6 C7 1.443(4)
O6 C18 1.449(4)
C7 C11 1.439(4)
C7 C8 1.452(5)
C8 C9 1.434(6)
C8 H8 0.9300
C9 C10 1.360(7)
C9 H9 0.9300
C10 C11 1.401(6)
C10 H10 0.9300
C11 H11 0.9300
C18 C19 1.465(5)
C18 H18A 0.9700
C18 H18B 0.9700
C19 H19A 0.9600
C19 H19B 0.9600
C19 H19C 0.9600
Fe1A C10A 2.17(3)
Fe1A C11A 2.23(4)
Fe1B C11A 2.17(3)
Fe1B C10A 2.29(3)
C10A C11A 1.42(3)

loop_
_geom_torsion_atom_site_label_1
_geom_torsion_atom_site_label_2
_geom_torsion_atom_site_label_3
_geom_torsion_atom_site_label_4
_geom_torsion
C3 Cr1 C6 O6 49.8(6)
C2 Cr1 C6 O6 138.0(5)
C4 Cr1 C6 O6 -42.5(6)
C5 Cr1 C6 O6 -131.7(6)
C3 Cr1 C6 C7 -129.9(5)
C2 Cr1 C6 C7 -41.6(5)
C4 Cr1 C6 C7 137.9(5)
C5 Cr1 C6 C7 48.7(5)
C7 C6 O6 C18 -177.4(4)
Cr1 C6 O6 C18 2.9(8)
O6 C6 C7 C11 0.0(10)
Cr1 C6 C7 C11 179.7(6)
O6 C6 C7 C8 179.8(4)
Cr1 C6 C7 C8 -0.5(8)
O6 C6 C7 Fe1 -90.1(5)
Cr1 C6 C7 Fe1 89.5(5)
C6 C7 C8 C9 -179.4(5)
C11 C7 C8 C9 0.4(6)
C7 C8 C9 C10 -0.8(4)
C8 C9 C10 C11 0.9(5)
C9 C10 C11 C7 -0.6(7)
C6 O6 C18 C19 178.7(5)
